data_7123826
loop_
_publ_author_name
'Hailmann, Michael'
'Hupp, Benjamin'
'Himmelspach, Alexander'
'Keppner, Fabian'
'Hennig, Philipp T.'
'Bertermann, R\"udiger'
'Steffen, Andreas'
'Finze, Maik'

_publ_section_title
;
 Carba-closo-dodecaboranylethynyl ligands facilitating luminescent
 reversed charge-transfer excited states in gold/silver complexes
;
_journal_name_full 'Chemical Communications'
_journal_paper_doi 10.1039/C9CC05060D
_journal_year 2019
_chemical_formula_moiety 'C57 H56 Ag Au B11 P3'
_chemical_formula_sum 'C57 H56 Ag Au B11 P3'
_chemical_formula_weight 1257.67
_space_group_crystal_system orthorhombic
_space_group_IT_number 29
_space_group_name_Hall 'P 2c -2ac'
_space_group_name_H-M_alt 'P c a 21'
_symmetry_space_group_name_Hall 'P 2c -2ac'
_symmetry_space_group_name_H-M 'P c a 21'
_atom_sites_solution_hydrogens geom
_atom_sites_solution_primary iterative
_atom_sites_solution_secondary difmap
_audit_creation_method SHELXL-2014/7
_audit_update_record
;
2018-07-16 deposited with the CCDC.    2019-07-10 downloaded from the CCDC.
;
_cell_angle_alpha 90
_cell_angle_beta 90
_cell_angle_gamma 90
_cell_formula_units_Z 8
_cell_length_a 20.5131(16)
_cell_length_b 21.0277(17)
_cell_length_c 25.367(2)
_cell_measurement_reflns_used 9920
_cell_measurement_temperature 100(2)
_cell_measurement_theta_max 26.7805
_cell_measurement_theta_min 2.1765
_cell_volume 10941.9(15)
_computing_cell_refinement 'Saint+ ver. V8.34A (Bruker AXS)'
_computing_data_collection 'APEX2 ver. 2014.9 (Bruker AXS)'
_computing_data_reduction 'Saint+ ver. V8.34A (Bruker AXS)'
_computing_molecular_graphics 'ShelXLe (Huebschle et all, 2011)'
_computing_publication_material 'SHELXL-2014/7 (Sheldrick, 2014)'
_computing_structure_refinement 'SHELXL-2014/7 (Sheldrick, 2014)'
_computing_structure_solution 'SHELXT (Sheldrick, 2014)'
_diffrn_ambient_temperature 100(2)
_diffrn_measured_fraction_theta_full 1.000
_diffrn_measured_fraction_theta_max 0.997
_diffrn_measurement_device_type 'Bruker X8-APEX II'
_diffrn_measurement_method '\f and \w scans'
_diffrn_radiation_monochromator 'multi-layer mirror'
_diffrn_radiation_type MoK\a
_diffrn_radiation_wavelength 0.71073
_diffrn_reflns_av_R_equivalents 0.0503
_diffrn_reflns_av_unetI/netI 0.0390
_diffrn_reflns_Laue_measured_fraction_full 1.000
_diffrn_reflns_Laue_measured_fraction_max 0.997
_diffrn_reflns_limit_h_max 25
_diffrn_reflns_limit_h_min -26
_diffrn_reflns_limit_k_max 26
_diffrn_reflns_limit_k_min -26
_diffrn_reflns_limit_l_max 28
_diffrn_reflns_limit_l_min -32
_diffrn_reflns_number 123726
_diffrn_reflns_point_group_measured_fraction_full 1.000
_diffrn_reflns_point_group_measured_fraction_max 0.997
_diffrn_reflns_theta_full 26.000
_diffrn_reflns_theta_max 26.826
_diffrn_reflns_theta_min 1.875
_diffrn_source 'rotating-anode (Nonius FR-591)'
_exptl_absorpt_coefficient_mu 3.162
_exptl_absorpt_correction_T_max 0.7454
_exptl_absorpt_correction_T_min 0.6232
_exptl_absorpt_correction_type multi-scan
_exptl_absorpt_process_details 'SadAbs 2014/5 (Bruker AXS)'
_exptl_crystal_colour colorless
_exptl_crystal_density_diffrn 1.527
_exptl_crystal_description block
_exptl_crystal_F_000 4992
_exptl_crystal_size_max 0.14
_exptl_crystal_size_mid 0.11
_exptl_crystal_size_min 0.1
_refine_diff_density_max 1.225
_refine_diff_density_min -0.962
_refine_diff_density_rms 0.096
_refine_ls_abs_structure_details
;
 Refined as an inversion twin.
;
_refine_ls_abs_structure_Flack 0.496(3)
_refine_ls_extinction_method none
_refine_ls_goodness_of_fit_ref 1.023
_refine_ls_hydrogen_treatment constr
_refine_ls_matrix_type full
_refine_ls_number_parameters 1316
_refine_ls_number_reflns 22489
_refine_ls_number_restraints 1
_refine_ls_restrained_S_all 1.023
_refine_ls_R_factor_all 0.0388
_refine_ls_R_factor_gt 0.0271
_refine_ls_shift/su_max 0.001
_refine_ls_shift/su_mean 0.000
_refine_ls_structure_factor_coef Fsqd
_refine_ls_weighting_details 'w=1/[\s^2^(Fo^2^)+(0.0269P)^2^+3.0683P] where P=(Fo^2^+2Fc^2^)/3'
_refine_ls_weighting_scheme calc
_refine_ls_wR_factor_gt 0.0525
_refine_ls_wR_factor_ref 0.0566
_reflns_Friedel_coverage 0.954
_reflns_Friedel_fraction_full 1.000
_reflns_Friedel_fraction_max 0.998
_reflns_number_gt 19518
_reflns_number_total 22489
_reflns_threshold_expression 'I > 2\s(I)'
_cod_data_source_file c9cc05060d2.cif
_cod_data_source_block MH187_a
_cod_original_cell_volume 10941.8(15)
_cod_database_code 7123826
_shelx_shelxl_version_number 2014/7
_shelx_space_group_comment
;
The symmetry employed for this shelxl refinement is uniquely defined
by the following loop, which should always be used as a source of
symmetry information in preference to the above space-group names.
They are only intended as comments.
;

loop_
_space_group_symop_operation_xyz
'x, y, z'
'-x, -y, z+1/2'
'x+1/2, -y, z'
'-x+1/2, y, z+1/2'

loop_
_atom_site_label
_atom_site_type_symbol
_atom_site_fract_x
_atom_site_fract_y
_atom_site_fract_z
_atom_site_U_iso_or_equiv
_atom_site_adp_type
_atom_site_occupancy
_atom_site_site_symmetry_order
_atom_site_calc_flag
_atom_site_refinement_flags_posn
_atom_site_refinement_flags_adp
Au1 Au 0.28073(2) 0.13459(2) 0.51242(2) 0.01606(5) Uani 1 1 d . .
P1 P 0.23682(8) 0.13204(8) 0.59457(7) 0.0162(3) Uani 1 1 d . .
Ag1 Ag 0.40355(2) 0.06378(2) 0.45037(2) 0.01637(10) Uani 1 1 d . .
C1 C 0.4821(3) 0.2189(3) 0.2544(3) 0.0265(16) Uani 1 1 d . .
H1 H 0.5116 0.2327 0.2201 0.032 Uiso 1 1 calc R U
Au2 Au 0.47355(2) 0.63090(2) 0.48860(2) 0.01595(5) Uani 1 1 d . .
P2 P 0.48642(8) 0.07172(7) 0.51963(7) 0.0159(3) Uani 1 1 d . .
Ag2 Ag 0.34517(2) 0.56109(2) 0.54810(2) 0.01639(10) Uani 1 1 d . .
B2 B 0.5136(4) 0.2320(5) 0.3146(3) 0.036(2) Uani 1 1 d . .
H2 H 0.5617 0.2535 0.3220 0.044 Uiso 1 1 calc R U
C2 C 0.3554(3) 0.1587(3) 0.4032(3) 0.0169(14) Uani 1 1 d . .
B3 B 0.4493(4) 0.2780(4) 0.2906(3) 0.0288(19) Uani 1 1 d . .
H3A H 0.4549 0.3291 0.2823 0.035 Uiso 1 1 calc R U
P3 P 0.38805(8) -0.03661(8) 0.40200(7) 0.0161(3) Uani 1 1 d . .
C3 C 0.3234(3) 0.1456(3) 0.4426(3) 0.0182(14) Uani 1 1 d . .
C4 C 0.2492(4) 0.6881(4) 0.7385(3) 0.042(2) Uani 1 1 d . .
H4A H 0.2149 0.6958 0.7712 0.051 Uiso 1 1 calc R U
P4 P 0.51861(8) 0.62797(8) 0.40647(7) 0.0181(4) Uani 1 1 d . .
B4 B 0.4008(4) 0.2285(4) 0.2503(3) 0.0263(18) Uani 1 1 d . .
H4 H 0.3750 0.2475 0.2157 0.032 Uiso 1 1 calc R U
B5 B 0.4355(4) 0.1517(4) 0.2494(3) 0.0283(19) Uani 1 1 d . .
H5 H 0.4323 0.1210 0.2143 0.034 Uiso 1 1 calc R U
P5 P 0.36318(8) 0.46140(8) 0.59813(7) 0.0172(4) Uani 1 1 d . .
C5 C 0.3952(3) 0.6525(3) 0.5963(3) 0.0171(14) Uani 1 1 d . .
C6 C 0.4284(3) 0.6406(3) 0.5579(3) 0.0162(14) Uani 1 1 d . .
P6 P 0.26614(8) 0.56784(8) 0.47592(7) 0.0161(4) Uani 1 1 d . .
B6 B 0.5061(4) 0.1535(4) 0.2888(4) 0.033(2) Uani 1 1 d . .
H6A H 0.5489 0.1239 0.2795 0.040 Uiso 1 1 calc R U
C7 C 0.4401(3) 0.4480(3) 0.6325(3) 0.0220(15) Uani 1 1 d . .
B7 B 0.4826(4) 0.1708(4) 0.3542(3) 0.032(2) Uani 1 1 d . .
H7 H 0.5098 0.1521 0.3882 0.038 Uiso 1 1 calc R U
C8 C 0.4710(4) 0.4994(3) 0.6564(4) 0.025(2) Uani 1 1 d . .
H8 H 0.4543 0.5402 0.6522 0.029 Uiso 1 1 calc R U
B8 B 0.4471(4) 0.2473(4) 0.3554(3) 0.0302(19) Uani 1 1 d . .
H8A H 0.4509 0.2782 0.3902 0.036 Uiso 1 1 calc R U
C9 C 0.5268(4) 0.4898(5) 0.6865(4) 0.034(2) Uani 1 1 d . .
H9 H 0.5472 0.5241 0.7027 0.040 Uiso 1 1 calc R U
B9 B 0.3759(4) 0.2455(4) 0.3156(3) 0.0242(18) Uani 1 1 d . .
H9A H 0.3334 0.2756 0.3244 0.029 Uiso 1 1 calc R U
C10 C 0.5520(4) 0.4288(5) 0.6922(3) 0.045(2) Uani 1 1 d . .
H10 H 0.5889 0.4223 0.7128 0.054 Uiso 1 1 calc R U
B10 B 0.3671(4) 0.1675(4) 0.2898(3) 0.0226(17) Uani 1 1 d . .
H10A H 0.3188 0.1470 0.2817 0.027 Uiso 1 1 calc R U
C11 C 0.5229(4) 0.3784(4) 0.6677(3) 0.041(2) Uani 1 1 d . .
H11 H 0.5409 0.3380 0.6708 0.049 Uiso 1 1 calc R U
B11 B 0.4331(4) 0.1204(4) 0.3133(3) 0.026(2) Uani 1 1 d . .
H11A H 0.4280 0.0690 0.3206 0.031 Uiso 1 1 calc R U
C13 C 0.3009(3) 0.4347(3) 0.6446(3) 0.0190(14) Uani 1 1 d . .
C12 C 0.4669(3) 0.3874(4) 0.6383(3) 0.0299(18) Uani 1 1 d . .
H12 H 0.4470 0.3527 0.6223 0.036 Uiso 1 1 calc R U
B12 B 0.3959(4) 0.1784(4) 0.3549(3) 0.0178(16) Uani 1 1 d . .
C14 C 0.2368(3) 0.4479(3) 0.6322(3) 0.0262(16) Uani 1 1 d . .
H14 H 0.2272 0.4741 0.6037 0.031 Uiso 1 1 calc R U
C15 C 0.1866(4) 0.4223(4) 0.6623(3) 0.0352(19) Uani 1 1 d . .
H15 H 0.1435 0.4310 0.6534 0.042 Uiso 1 1 calc R U
C16 C 0.2000(4) 0.3844(4) 0.7049(3) 0.038(2) Uani 1 1 d . .
H16 H 0.1663 0.3664 0.7243 0.046 Uiso 1 1 calc R U
C17 C 0.2639(4) 0.3730(3) 0.7186(3) 0.041(2) Uani 1 1 d . .
H17 H 0.2733 0.3487 0.7483 0.049 Uiso 1 1 calc R U
C18 C 0.3142(4) 0.3979(4) 0.6884(3) 0.033(2) Uani 1 1 d . .
H18 H 0.3573 0.3896 0.6976 0.040 Uiso 1 1 calc R U
C19 C 0.3603(3) 0.4005(3) 0.5479(3) 0.0184(14) Uani 1 1 d . .
C21 C 0.3207(4) 0.3019(3) 0.5112(4) 0.0379(19) Uani 1 1 d . .
H21 H 0.2975 0.2642 0.5152 0.045 Uiso 1 1 calc R U
C20 C 0.3262(4) 0.3439(3) 0.5534(3) 0.0322(18) Uani 1 1 d . .
H20 H 0.3068 0.3339 0.5855 0.039 Uiso 1 1 calc R U
C22 C 0.3494(3) 0.3159(4) 0.4637(3) 0.0305(17) Uani 1 1 d . .
H22 H 0.3458 0.2877 0.4355 0.037 Uiso 1 1 calc R U
B22 B 0.3125(4) 0.6394(4) 0.7506(3) 0.031(2) Uani 1 1 d . .
H22A H 0.3222 0.6149 0.7881 0.037 Uiso 1 1 calc R U
C23 C 0.3831(4) 0.3714(3) 0.4580(3) 0.0346(18) Uani 1 1 d . .
H23 H 0.4029 0.3808 0.4260 0.041 Uiso 1 1 calc R U
B23 B 0.3233(5) 0.7221(4) 0.7441(3) 0.037(2) Uani 1 1 d . .
H23A H 0.3398 0.7510 0.7776 0.045 Uiso 1 1 calc R U
C26 C 0.1939(3) 0.5255(3) 0.4982(3) 0.0167(16) Uani 1 1 d . .
B26 B 0.2463(4) 0.6166(5) 0.7091(4) 0.035(2) Uani 1 1 d . .
H26 H 0.2135 0.5772 0.7195 0.041 Uiso 1 1 calc R U
C25 C 0.3880(3) 0.4133(3) 0.4991(3) 0.0305(19) Uani 1 1 d . .
H25 H 0.4105 0.4513 0.4942 0.037 Uiso 1 1 calc R U
B25 B 0.2174(4) 0.6860(5) 0.6772(3) 0.038(2) Uani 1 1 d . .
H25A H 0.1654 0.6914 0.6673 0.046 Uiso 1 1 calc R U
B24 B 0.2647(5) 0.7509(5) 0.6986(4) 0.044(3) Uani 1 1 d . .
H24 H 0.2431 0.7986 0.7026 0.052 Uiso 1 1 calc R U
C29 C 0.0929(4) 0.4583(4) 0.5463(4) 0.0294(19) Uani 1 1 d . .
H29 H 0.0597 0.4357 0.5629 0.035 Uiso 1 1 calc R U
B29 B 0.3467(4) 0.7400(4) 0.6782(3) 0.031(2) Uani 1 1 d . .
H29A H 0.3789 0.7802 0.6684 0.037 Uiso 1 1 calc R U
C28 C 0.1384(3) 0.4268(3) 0.5163(4) 0.0266(17) Uani 1 1 d . .
H28 H 0.1352 0.3830 0.5117 0.032 Uiso 1 1 calc R U
B28 B 0.3761(4) 0.6699(4) 0.7101(3) 0.0226(17) Uani 1 1 d . .
H28A H 0.4279 0.6646 0.7207 0.027 Uiso 1 1 calc R U
C27 C 0.1899(3) 0.4605(3) 0.4926(3) 0.0212(16) Uani 1 1 d . .
H27 H 0.2211 0.4388 0.4730 0.025 Uiso 1 1 calc R U
B27 B 0.3281(4) 0.6044(4) 0.6890(3) 0.0224(18) Uani 1 1 d . .
H27A H 0.3486 0.5562 0.6858 0.027 Uiso 1 1 calc R U
C30 C 0.0965(4) 0.5241(4) 0.5516(4) 0.031(2) Uani 1 1 d . .
H30 H 0.0653 0.5458 0.5712 0.037 Uiso 1 1 calc R U
B30 B 0.2806(4) 0.7176(4) 0.6365(3) 0.0289(19) Uani 1 1 d . .
H30A H 0.2706 0.7431 0.5995 0.035 Uiso 1 1 calc R U
C31 C 0.1465(3) 0.5571(3) 0.5277(3) 0.0252(19) Uani 1 1 d . .
H31 H 0.1486 0.6011 0.5312 0.030 Uiso 1 1 calc R U
B31 B 0.2688(4) 0.6340(4) 0.6430(3) 0.0286(18) Uani 1 1 d . .
H31A H 0.2508 0.6054 0.6098 0.034 Uiso 1 1 calc R U
C33 C 0.2659(3) 0.6989(3) 0.4821(3) 0.0292(17) Uani 1 1 d . .
H33 H 0.3005 0.6929 0.5053 0.035 Uiso 1 1 calc R U
C32 C 0.2373(3) 0.6478(3) 0.4597(3) 0.0162(13) Uani 1 1 d . .
B32 B 0.3499(3) 0.6662(4) 0.6441(3) 0.0182(16) Uani 1 1 d . .
C34 C 0.2446(4) 0.7602(3) 0.4712(3) 0.043(2) Uani 1 1 d . .
H34 H 0.2643 0.7950 0.4874 0.052 Uiso 1 1 calc R U
C36 C 0.1939(3) 0.7690(3) 0.4362(3) 0.0315(18) Uani 1 1 d . .
H36 H 0.1796 0.8100 0.4285 0.038 Uiso 1 1 calc R U
C37 C 0.1652(4) 0.7188(4) 0.4133(3) 0.042(2) Uani 1 1 d . .
H37 H 0.1308 0.7250 0.3900 0.051 Uiso 1 1 calc R U
C38 C 0.1864(4) 0.6582(4) 0.4241(4) 0.045(2) Uani 1 1 d . .
H38 H 0.1666 0.6237 0.4076 0.055 Uiso 1 1 calc R U
C39 C 0.2858(3) 0.5324(3) 0.4125(3) 0.0165(14) Uani 1 1 d . .
C40 C 0.3504(3) 0.5247(3) 0.3987(3) 0.0259(17) Uani 1 1 d . .
H40 H 0.3826 0.5358 0.4228 0.031 Uiso 1 1 calc R U
C41 C 0.3683(5) 0.5013(3) 0.3508(4) 0.030(2) Uani 1 1 d . .
H41 H 0.4122 0.4958 0.3428 0.036 Uiso 1 1 calc R U
C42 C 0.3207(4) 0.4855(4) 0.3138(3) 0.0302(18) Uani 1 1 d . .
H42 H 0.3327 0.4705 0.2807 0.036 Uiso 1 1 calc R U
C43 C 0.2551(5) 0.4925(4) 0.3269(4) 0.031(2) Uani 1 1 d . .
H43 H 0.2228 0.4820 0.3027 0.037 Uiso 1 1 calc R U
C44 C 0.2386(4) 0.5149(4) 0.3757(3) 0.0261(17) Uani 1 1 d . .
H44 H 0.1948 0.5187 0.3845 0.031 Uiso 1 1 calc R U
C46 C 0.4027(3) 0.6847(3) 0.3753(3) 0.0276(17) Uani 1 1 d . .
H46 H 0.3857 0.6675 0.4061 0.033 Uiso 1 1 calc R U
C45 C 0.4670(3) 0.6719(3) 0.3612(3) 0.0215(15) Uani 1 1 d . .
C47 C 0.3638(4) 0.7229(4) 0.3438(3) 0.0324(18) Uani 1 1 d . .
H47 H 0.3210 0.7312 0.3537 0.039 Uiso 1 1 calc R U
C48 C 0.3882(4) 0.7483(3) 0.2984(3) 0.039(2) Uani 1 1 d . .
H48 H 0.3620 0.7741 0.2774 0.047 Uiso 1 1 calc R U
C49 C 0.4517(4) 0.7358(4) 0.2836(3) 0.039(2) Uani 1 1 d . .
H49 H 0.4683 0.7529 0.2526 0.046 Uiso 1 1 calc R U
C50 C 0.4902(4) 0.6981(3) 0.3148(3) 0.0327(18) Uani 1 1 d . .
H50 H 0.5329 0.6899 0.3045 0.039 Uiso 1 1 calc R U
C51 C 0.5963(3) 0.6695(3) 0.4006(3) 0.0233(15) Uani 1 1 d . .
C52 C 0.5985(4) 0.7322(4) 0.4156(4) 0.059(3) Uani 1 1 d . .
H52 H 0.5618 0.7512 0.4303 0.071 Uiso 1 1 calc R U
C53 C 0.6551(4) 0.7672(5) 0.4091(5) 0.069(4) Uani 1 1 d . .
H53 H 0.6562 0.8099 0.4188 0.083 Uiso 1 1 calc R U
C54 C 0.7095(3) 0.7390(4) 0.3884(3) 0.0360(19) Uani 1 1 d . .
H54 H 0.7477 0.7623 0.3843 0.043 Uiso 1 1 calc R U
C55 C 0.7075(3) 0.6771(4) 0.3740(3) 0.0293(17) Uani 1 1 d . .
H55 H 0.7444 0.6582 0.3597 0.035 Uiso 1 1 calc R U
C56 C 0.6512(3) 0.6416(3) 0.3802(3) 0.0248(16) Uani 1 1 d . .
H56 H 0.6505 0.5990 0.3705 0.030 Uiso 1 1 calc R U
C57 C 0.5317(3) 0.5490(3) 0.3800(3) 0.0189(16) Uani 1 1 d . .
C58 C 0.5446(4) 0.5374(4) 0.3272(3) 0.0239(17) Uani 1 1 d . .
H58 H 0.5463 0.5714 0.3037 0.029 Uiso 1 1 calc R U
C59 C 0.5548(4) 0.4767(4) 0.3089(3) 0.0279(18) Uani 1 1 d . .
H59 H 0.5635 0.4698 0.2734 0.033 Uiso 1 1 calc R U
C60 C 0.5523(3) 0.4263(4) 0.3432(3) 0.0286(18) Uani 1 1 d . .
H60 H 0.5590 0.3851 0.3309 0.034 Uiso 1 1 calc R U
C61 C 0.5398(4) 0.4366(4) 0.3959(3) 0.0290(19) Uani 1 1 d . .
H61 H 0.5382 0.4025 0.4192 0.035 Uiso 1 1 calc R U
C62 C 0.5295(4) 0.4983(3) 0.4143(4) 0.022(2) Uani 1 1 d . .
H62 H 0.5211 0.5052 0.4499 0.027 Uiso 1 1 calc R U
C63 C 0.5157(3) 0.1513(3) 0.5353(3) 0.0222(15) Uani 1 1 d . .
C64 C 0.4846(3) 0.2030(3) 0.5138(3) 0.0282(15) Uani 1 1 d . .
H64 H 0.4493 0.1970 0.4914 0.034 Uiso 1 1 calc R U
C65 C 0.5056(4) 0.2641(4) 0.5255(3) 0.042(2) Uani 1 1 d . .
H65 H 0.4833 0.2989 0.5117 0.050 Uiso 1 1 calc R U
C66 C 0.5589(4) 0.2735(4) 0.5571(3) 0.037(2) Uani 1 1 d . .
H66 H 0.5734 0.3145 0.5643 0.045 Uiso 1 1 calc R U
C67 C 0.5901(4) 0.2227(4) 0.5778(4) 0.048(2) Uani 1 1 d . .
H67 H 0.6262 0.2291 0.5993 0.058 Uiso 1 1 calc R U
C68 C 0.5693(4) 0.1616(4) 0.5674(4) 0.043(2) Uani 1 1 d . .
H68 H 0.5913 0.1272 0.5821 0.051 Uiso 1 1 calc R U
C69 C 0.5594(3) 0.0292(3) 0.4972(3) 0.0188(17) Uani 1 1 d . .
C70 C 0.6061(3) 0.0597(3) 0.4683(3) 0.0238(18) Uani 1 1 d . .
H70 H 0.6038 0.1036 0.4637 0.029 Uiso 1 1 calc R U
C71 C 0.6569(4) 0.0256(4) 0.4457(3) 0.0283(19) Uani 1 1 d . .
H71 H 0.6888 0.0467 0.4265 0.034 Uiso 1 1 calc R U
C72 C 0.6601(4) -0.0392(4) 0.4517(3) 0.0268(18) Uani 1 1 d . .
H72 H 0.6939 -0.0620 0.4360 0.032 Uiso 1 1 calc R U
C73 C 0.6131(4) -0.0706(3) 0.4810(3) 0.0260(17) Uani 1 1 d . .
H73 H 0.6157 -0.1143 0.4857 0.031 Uiso 1 1 calc R U
C74 C 0.5625(3) -0.0369(3) 0.5032(3) 0.0218(18) Uani 1 1 d . .
H74 H 0.5303 -0.0581 0.5222 0.026 Uiso 1 1 calc R U
C75 C 0.5162(4) 0.0176(4) 0.6187(3) 0.0245(16) Uani 1 1 d . .
H75 H 0.5598 0.0245 0.6107 0.029 Uiso 1 1 calc R U
C76 C 0.4994(4) -0.0100(4) 0.6659(4) 0.031(2) Uani 1 1 d . .
H76 H 0.5318 -0.0216 0.6896 0.038 Uiso 1 1 calc R U
C77 C 0.4349(4) -0.0204(4) 0.6783(3) 0.0324(18) Uani 1 1 d . .
H77 H 0.4243 -0.0390 0.7104 0.039 Uiso 1 1 calc R U
C78 C 0.3865(5) -0.0041(3) 0.6445(5) 0.033(2) Uani 1 1 d . .
H78 H 0.3431 -0.0115 0.6533 0.040 Uiso 1 1 calc R U
C79 C 0.4028(3) 0.0242(3) 0.5961(3) 0.0233(16) Uani 1 1 d . .
H79 H 0.3699 0.0357 0.5727 0.028 Uiso 1 1 calc R U
C80 C 0.4680(3) 0.0351(3) 0.5827(3) 0.0173(14) Uani 1 1 d . .
C81 C 0.3900(3) -0.1009(3) 0.4510(3) 0.0171(14) Uani 1 1 d . .
C82 C 0.3603(3) -0.0892(3) 0.4989(3) 0.0222(16) Uani 1 1 d . .
H82 H 0.3380 -0.0512 0.5041 0.027 Uiso 1 1 calc R U
C83 C 0.3634(3) -0.1332(3) 0.5390(3) 0.0281(16) Uani 1 1 d . .
H83 H 0.3438 -0.1244 0.5713 0.034 Uiso 1 1 calc R U
C84 C 0.3954(3) -0.1901(3) 0.5316(3) 0.0260(16) Uani 1 1 d . .
H84 H 0.3972 -0.2201 0.5585 0.031 Uiso 1 1 calc R U
C85 C 0.4249(3) -0.2019(3) 0.4832(3) 0.0280(16) Uani 1 1 d . .
H85 H 0.4464 -0.2402 0.4777 0.034 Uiso 1 1 calc R U
C86 C 0.4227(3) -0.1574(3) 0.4431(3) 0.0250(16) Uani 1 1 d . .
H86 H 0.4432 -0.1656 0.4111 0.030 Uiso 1 1 calc R U
C87 C 0.4503(3) -0.0577(3) 0.3546(3) 0.0198(14) Uani 1 1 d . .
C88 C 0.4368(4) -0.0858(4) 0.3060(3) 0.0301(18) Uani 1 1 d . .
H88 H 0.3941 -0.0958 0.2970 0.036 Uiso 1 1 calc R U
C89 C 0.4869(4) -0.0990(4) 0.2710(3) 0.038(2) Uani 1 1 d . .
H89 H 0.4774 -0.1164 0.2382 0.046 Uiso 1 1 calc R U
C90 C 0.5506(4) -0.0865(4) 0.2842(3) 0.0377(19) Uani 1 1 d . .
H90 H 0.5842 -0.0964 0.2609 0.045 Uiso 1 1 calc R U
C91 C 0.5642(4) -0.0591(4) 0.3321(3) 0.047(2) Uani 1 1 d . .
H91 H 0.6072 -0.0506 0.3413 0.056 Uiso 1 1 calc R U
C92 C 0.5144(4) -0.0441(4) 0.3667(3) 0.037(2) Uani 1 1 d . .
H92 H 0.5243 -0.0245 0.3986 0.044 Uiso 1 1 calc R U
C93 C 0.3124(3) -0.0480(3) 0.3655(3) 0.0170(14) Uani 1 1 d . .
C94 C 0.2854(4) 0.0049(3) 0.3408(4) 0.022(2) Uani 1 1 d . .
H94 H 0.3037 0.0449 0.3455 0.027 Uiso 1 1 calc R U
C95 C 0.2307(4) -0.0028(4) 0.3091(4) 0.030(2) Uani 1 1 d . .
H95 H 0.2128 0.0321 0.2918 0.036 Uiso 1 1 calc R U
C96 C 0.2027(4) -0.0623(4) 0.3030(3) 0.0354(19) Uani 1 1 d . .
H96 H 0.1657 -0.0670 0.2821 0.042 Uiso 1 1 calc R U
C97 C 0.2291(4) -0.1145(4) 0.3275(3) 0.0333(18) Uani 1 1 d . .
H97 H 0.2104 -0.1544 0.3229 0.040 Uiso 1 1 calc R U
C98 C 0.2840(3) -0.1076(4) 0.3594(3) 0.0284(17) Uani 1 1 d . .
H98 H 0.3017 -0.1428 0.3764 0.034 Uiso 1 1 calc R U
C99 C 0.1608(3) 0.1756(3) 0.5996(2) 0.0162(13) Uani 1 1 d . .
C100 C 0.1618(4) 0.2416(3) 0.5951(3) 0.0252(16) Uani 1 1 d . .
H100 H 0.2012 0.2630 0.5912 0.030 Uiso 1 1 calc R U
C101 C 0.1035(4) 0.2754(3) 0.5967(3) 0.0310(18) Uani 1 1 d . .
H101 H 0.1039 0.3195 0.5944 0.037 Uiso 1 1 calc R U
C102 C 0.0452(3) 0.2435(4) 0.6014(3) 0.0317(18) Uani 1 1 d . .
H102 H 0.0064 0.2664 0.6021 0.038 Uiso 1 1 calc R U
C103 C 0.0438(3) 0.1787(3) 0.6053(3) 0.0267(16) Uani 1 1 d . .
H103 H 0.0042 0.1575 0.6084 0.032 Uiso 1 1 calc R U
C104 C 0.1016(3) 0.1447(3) 0.6047(3) 0.0202(14) Uani 1 1 d . .
H104 H 0.1007 0.1006 0.6078 0.024 Uiso 1 1 calc R U
C105 C 0.2195(3) 0.0526(3) 0.6182(3) 0.0173(16) Uani 1 1 d . .
C106 C 0.2237(4) 0.0026(3) 0.5834(4) 0.022(2) Uani 1 1 d . .
H106 H 0.2342 0.0104 0.5484 0.026 Uiso 1 1 calc R U
C107 C 0.2123(4) -0.0597(3) 0.6002(4) 0.0290(19) Uani 1 1 d . .
H107 H 0.2168 -0.0933 0.5767 0.035 Uiso 1 1 calc R U
C108 C 0.1945(4) -0.0708(4) 0.6510(3) 0.0334(19) Uani 1 1 d . .
H108 H 0.1864 -0.1123 0.6620 0.040 Uiso 1 1 calc R U
C109 C 0.1884(4) -0.0211(4) 0.6865(3) 0.032(2) Uani 1 1 d . .
H109 H 0.1758 -0.0291 0.7211 0.039 Uiso 1 1 calc R U
C110 C 0.2012(3) 0.0401(4) 0.6704(3) 0.0253(17) Uani 1 1 d . .
H110 H 0.1976 0.0735 0.6943 0.030 Uiso 1 1 calc R U
C111 C 0.2913(3) 0.1691(3) 0.6421(3) 0.0198(15) Uani 1 1 d . .
C112 C 0.2697(3) 0.1875(3) 0.6915(3) 0.0256(16) Uani 1 1 d . .
H112 H 0.2261 0.1822 0.7006 0.031 Uiso 1 1 calc R U
C113 C 0.3125(4) 0.2133(4) 0.7271(3) 0.036(2) Uani 1 1 d . .
H113 H 0.2979 0.2252 0.7604 0.044 Uiso 1 1 calc R U
C114 C 0.3772(4) 0.2217(4) 0.7135(3) 0.041(2) Uani 1 1 d . .
H114 H 0.4061 0.2390 0.7378 0.049 Uiso 1 1 calc R U
C115 C 0.3988(3) 0.2047(3) 0.6649(3) 0.0361(19) Uani 1 1 d . .
H115 H 0.4423 0.2107 0.6559 0.043 Uiso 1 1 calc R U
C116 C 0.3560(3) 0.1785(3) 0.6284(3) 0.0243(16) Uani 1 1 d . .
H116 H 0.3707 0.1673 0.5950 0.029 Uiso 1 1 calc R U

loop_
_atom_site_aniso_label
_atom_site_aniso_U_11
_atom_site_aniso_U_22
_atom_site_aniso_U_33
_atom_site_aniso_U_23
_atom_site_aniso_U_13
_atom_site_aniso_U_12
Au1 0.01501(10) 0.01728(11) 0.01589(12) 0.00187(12) 0.00260(9) 0.00184(10)
P1 0.0146(8) 0.0174(8) 0.0168(9) 0.0011(7) 0.0021(6) 0.0005(7)
Ag1 0.0156(2) 0.0139(2) 0.0197(3) 0.0015(2) -0.00257(19) 0.0012(2)
C1 0.024(3) 0.036(4) 0.021(4) -0.002(3) 0.002(3) -0.010(3)
Au2 0.01287(10) 0.01725(11) 0.01773(12) -0.00178(12) 0.00229(9) -0.00014(10)
P2 0.0132(7) 0.0150(8) 0.0196(9) 0.0013(7) -0.0024(7) 0.0021(6)
Ag2 0.0162(2) 0.0140(2) 0.0190(3) -0.0006(2) -0.00333(19) -0.0012(2)
B2 0.027(5) 0.055(6) 0.027(5) -0.009(4) 0.001(4) -0.012(4)
C2 0.021(3) 0.013(3) 0.017(4) 0.002(3) 0.000(3) 0.006(3)
B3 0.031(4) 0.022(4) 0.034(5) 0.001(3) 0.011(4) -0.009(4)
P3 0.0148(8) 0.0140(8) 0.0194(10) -0.0006(7) -0.0024(7) 0.0015(7)
C3 0.019(3) 0.008(3) 0.027(4) 0.000(3) -0.005(3) 0.002(3)
C4 0.029(4) 0.073(6) 0.025(4) 0.006(4) 0.006(3) 0.027(5)
P4 0.0142(8) 0.0211(8) 0.0191(9) -0.0017(7) 0.0038(7) -0.0016(7)
B4 0.027(4) 0.026(4) 0.026(5) 0.011(3) -0.001(3) -0.005(4)
B5 0.044(5) 0.024(4) 0.017(4) -0.006(3) 0.004(4) -0.006(4)
P5 0.0172(8) 0.0156(8) 0.0189(10) 0.0006(7) -0.0017(7) -0.0007(7)
C5 0.014(3) 0.012(3) 0.025(4) -0.001(3) -0.006(3) -0.008(3)
C6 0.010(3) 0.017(3) 0.022(4) 0.000(3) -0.001(3) -0.003(3)
P6 0.0150(7) 0.0155(8) 0.0179(10) 0.0008(7) -0.0030(7) -0.0032(7)
B6 0.031(5) 0.037(5) 0.031(5) 0.002(4) 0.010(4) 0.014(4)
C7 0.019(3) 0.029(4) 0.018(4) 0.009(3) 0.000(3) 0.003(3)
B7 0.023(4) 0.050(6) 0.022(5) 0.003(4) 0.002(3) 0.010(4)
C8 0.017(4) 0.036(5) 0.020(6) -0.003(3) 0.006(3) 0.000(3)
B8 0.030(4) 0.037(5) 0.024(5) -0.008(4) 0.005(4) -0.013(4)
C9 0.017(4) 0.067(6) 0.017(5) -0.011(4) -0.002(3) -0.005(4)
B9 0.024(4) 0.026(4) 0.023(5) 0.010(3) 0.006(3) 0.001(4)
C10 0.023(4) 0.081(7) 0.031(5) 0.014(5) -0.002(3) 0.012(5)
B10 0.024(4) 0.024(4) 0.020(4) 0.003(3) -0.002(3) -0.007(3)
C11 0.029(4) 0.051(5) 0.043(5) 0.015(4) -0.003(4) 0.011(4)
B11 0.038(5) 0.022(4) 0.018(5) 0.004(3) 0.009(4) 0.008(4)
C13 0.020(3) 0.017(3) 0.020(4) -0.001(3) 0.000(3) -0.001(3)
C12 0.027(4) 0.031(4) 0.032(5) 0.005(3) 0.000(3) 0.006(3)
B12 0.020(4) 0.020(4) 0.013(4) 0.001(3) -0.002(3) 0.000(3)
C14 0.025(4) 0.035(4) 0.019(4) -0.002(3) 0.001(3) -0.003(3)
C15 0.024(4) 0.048(5) 0.034(5) -0.006(4) 0.009(3) -0.007(4)
C16 0.043(5) 0.033(4) 0.039(5) -0.008(4) 0.020(4) -0.013(4)
C17 0.063(6) 0.024(4) 0.036(5) 0.015(3) 0.020(4) 0.008(4)
C18 0.034(4) 0.031(4) 0.035(5) 0.011(4) 0.010(4) 0.008(4)
C19 0.018(3) 0.017(3) 0.021(4) 0.001(3) -0.003(3) 0.001(3)
C21 0.039(4) 0.024(4) 0.051(5) -0.015(4) 0.013(4) -0.014(3)
C20 0.037(4) 0.024(4) 0.035(5) -0.003(3) 0.014(4) -0.010(3)
C22 0.036(4) 0.025(4) 0.030(4) -0.007(3) 0.006(3) 0.003(3)
B22 0.027(4) 0.051(6) 0.015(4) 0.004(4) 0.000(3) 0.013(4)
C23 0.051(5) 0.022(4) 0.031(5) -0.001(3) 0.011(4) -0.001(4)
B23 0.049(6) 0.041(5) 0.023(5) -0.016(4) -0.010(4) 0.020(5)
C26 0.014(3) 0.023(3) 0.013(4) -0.002(3) 0.001(3) -0.002(3)
B26 0.018(4) 0.058(6) 0.028(5) 0.010(4) 0.000(3) 0.003(4)
C25 0.033(4) 0.021(3) 0.037(6) -0.003(3) 0.008(3) -0.004(3)
B25 0.024(4) 0.070(7) 0.020(4) 0.010(4) -0.001(3) 0.015(4)
B24 0.047(6) 0.047(6) 0.038(6) -0.007(5) 0.002(5) 0.030(5)
C29 0.027(4) 0.041(5) 0.020(4) 0.004(4) -0.002(4) -0.018(4)
B29 0.039(5) 0.025(4) 0.028(5) -0.007(4) -0.009(4) 0.004(4)
C28 0.027(4) 0.024(4) 0.028(4) 0.003(4) -0.008(4) -0.009(3)
B28 0.019(4) 0.029(4) 0.020(4) -0.008(3) -0.005(3) 0.005(3)
C27 0.023(3) 0.026(3) 0.015(4) 0.001(3) 0.001(3) -0.003(3)
B27 0.015(4) 0.030(4) 0.022(5) 0.001(3) 0.001(3) -0.002(3)
C30 0.020(4) 0.047(5) 0.024(5) 0.001(4) 0.005(3) 0.001(4)
B30 0.022(4) 0.042(5) 0.023(4) -0.002(4) 0.001(3) 0.010(4)
C31 0.027(4) 0.022(4) 0.027(5) 0.000(3) -0.002(3) -0.004(3)
B31 0.021(4) 0.050(5) 0.015(4) 0.004(4) -0.001(3) -0.004(4)
C33 0.028(3) 0.020(3) 0.039(5) -0.007(3) -0.015(4) 0.003(3)
C32 0.018(3) 0.015(3) 0.016(3) 0.004(2) 0.000(2) 0.001(3)
B32 0.012(3) 0.022(4) 0.020(4) -0.005(3) -0.005(3) -0.001(3)
C34 0.042(5) 0.018(4) 0.070(7) -0.011(4) -0.022(4) 0.002(4)
C36 0.031(4) 0.020(4) 0.043(5) 0.012(3) 0.003(3) 0.011(3)
C37 0.044(5) 0.033(4) 0.049(6) 0.005(4) -0.031(4) 0.007(4)
C38 0.051(5) 0.026(4) 0.060(6) -0.005(4) -0.037(5) 0.003(4)
C39 0.020(3) 0.015(3) 0.014(4) 0.001(3) 0.002(3) 0.000(3)
C40 0.020(4) 0.024(4) 0.034(5) -0.003(3) -0.004(3) -0.002(3)
C41 0.025(5) 0.038(5) 0.027(6) -0.012(3) 0.002(4) 0.001(3)
C42 0.033(4) 0.033(4) 0.024(5) -0.004(3) 0.008(3) -0.006(4)
C43 0.039(5) 0.036(4) 0.016(5) -0.003(3) -0.001(4) -0.004(4)
C44 0.016(4) 0.035(4) 0.027(5) -0.002(4) -0.003(3) 0.002(3)
C46 0.026(4) 0.038(4) 0.019(4) 0.006(3) -0.003(3) -0.006(3)
C45 0.022(3) 0.019(3) 0.023(4) -0.005(3) -0.004(3) -0.003(3)
C47 0.022(4) 0.037(4) 0.039(5) -0.003(4) -0.010(3) -0.005(3)
C48 0.042(5) 0.029(4) 0.046(6) 0.012(4) -0.024(4) -0.006(4)
C49 0.045(5) 0.036(4) 0.035(5) 0.013(4) 0.004(4) -0.004(4)
C50 0.032(4) 0.028(4) 0.039(5) 0.008(3) 0.006(3) -0.004(3)
C51 0.017(3) 0.027(4) 0.026(4) -0.009(3) 0.004(3) -0.008(3)
C52 0.030(4) 0.048(5) 0.098(8) -0.040(5) 0.030(5) -0.012(4)
C53 0.039(5) 0.050(6) 0.119(10) -0.056(6) 0.028(6) -0.022(5)
C54 0.023(4) 0.038(4) 0.047(5) -0.011(4) 0.007(3) -0.015(3)
C55 0.016(3) 0.038(4) 0.034(4) -0.004(3) 0.005(3) -0.005(3)
C56 0.020(3) 0.025(4) 0.030(4) -0.005(3) 0.001(3) 0.000(3)
C57 0.011(3) 0.022(3) 0.024(4) -0.010(3) 0.002(3) -0.002(3)
C58 0.027(4) 0.030(4) 0.015(4) -0.002(3) 0.002(3) 0.000(3)
C59 0.023(4) 0.036(5) 0.025(5) -0.008(4) 0.003(3) 0.006(4)
C60 0.020(4) 0.027(4) 0.038(5) -0.017(4) -0.002(3) 0.001(3)
C61 0.026(4) 0.024(4) 0.037(5) -0.002(3) -0.001(4) 0.000(3)
C62 0.023(5) 0.024(5) 0.020(6) -0.006(3) -0.005(4) -0.003(3)
C63 0.018(3) 0.023(3) 0.026(4) -0.006(3) 0.002(3) 0.001(3)
C64 0.034(4) 0.020(3) 0.030(4) 0.000(3) -0.006(4) 0.000(3)
C65 0.047(5) 0.020(4) 0.057(6) -0.004(4) -0.006(4) -0.002(4)
C66 0.035(4) 0.020(4) 0.057(6) -0.009(4) 0.011(4) -0.008(3)
C67 0.036(5) 0.039(5) 0.069(7) -0.020(5) -0.020(4) 0.000(4)
C68 0.031(4) 0.032(4) 0.065(6) -0.007(4) -0.023(4) 0.004(4)
C69 0.016(3) 0.023(4) 0.018(4) -0.002(3) -0.004(3) 0.008(3)
C70 0.020(4) 0.026(4) 0.026(5) 0.005(3) 0.003(3) -0.002(3)
C71 0.023(4) 0.035(5) 0.027(5) 0.003(4) 0.006(3) 0.003(4)
C72 0.022(4) 0.045(5) 0.014(4) -0.004(4) -0.001(3) 0.012(3)
C73 0.033(4) 0.023(4) 0.022(4) 0.000(3) 0.001(3) 0.016(3)
C74 0.025(3) 0.021(3) 0.020(5) 0.001(3) -0.001(3) 0.006(3)
C75 0.018(4) 0.031(4) 0.025(4) 0.000(4) -0.001(3) 0.006(3)
C76 0.023(4) 0.046(5) 0.025(5) 0.002(4) -0.008(4) 0.010(4)
C77 0.038(5) 0.038(4) 0.021(4) 0.009(4) 0.006(3) 0.010(4)
C78 0.020(4) 0.036(5) 0.043(7) 0.007(4) 0.007(4) 0.003(3)
C79 0.023(4) 0.024(4) 0.023(4) 0.008(3) -0.006(3) -0.001(3)
C80 0.018(3) 0.016(3) 0.018(4) -0.003(3) -0.005(3) 0.007(3)
C81 0.017(3) 0.011(3) 0.024(4) 0.006(3) -0.002(3) -0.003(3)
C82 0.027(3) 0.013(3) 0.027(5) -0.001(3) 0.004(3) 0.000(3)
C83 0.032(4) 0.032(4) 0.020(4) 0.002(3) 0.003(3) -0.001(3)
C84 0.027(4) 0.021(4) 0.030(4) 0.012(3) -0.009(3) -0.003(3)
C85 0.032(4) 0.017(3) 0.035(5) 0.002(3) -0.002(3) 0.009(3)
C86 0.025(4) 0.022(4) 0.028(4) 0.000(3) 0.002(3) 0.003(3)
C87 0.021(3) 0.018(3) 0.020(4) 0.002(3) 0.002(3) 0.001(3)
C88 0.030(4) 0.030(4) 0.030(5) -0.005(3) 0.002(3) -0.009(3)
C89 0.050(5) 0.027(4) 0.037(5) -0.013(4) 0.010(4) -0.005(4)
C90 0.030(4) 0.041(5) 0.043(5) -0.001(4) 0.021(4) 0.002(4)
C91 0.026(4) 0.077(7) 0.039(5) -0.005(5) 0.005(4) -0.002(4)
C92 0.025(4) 0.062(6) 0.024(4) -0.009(4) 0.003(3) -0.001(4)
C93 0.015(3) 0.020(3) 0.016(4) -0.001(3) 0.000(3) 0.000(3)
C94 0.016(4) 0.030(4) 0.021(6) 0.001(3) -0.001(3) -0.002(3)
C95 0.019(4) 0.043(5) 0.028(6) 0.009(3) -0.001(4) 0.003(3)
C96 0.024(4) 0.059(6) 0.023(4) -0.003(4) -0.005(3) -0.001(4)
C97 0.029(4) 0.036(4) 0.035(5) -0.012(3) -0.001(3) -0.012(4)
C98 0.029(4) 0.026(4) 0.030(5) -0.007(3) -0.005(3) 0.000(3)
C99 0.014(3) 0.025(3) 0.010(3) -0.001(3) -0.001(2) 0.007(3)
C100 0.027(4) 0.023(4) 0.026(4) 0.010(3) 0.008(3) 0.002(3)
C101 0.036(4) 0.020(4) 0.037(5) 0.006(3) 0.002(3) 0.009(3)
C102 0.024(4) 0.040(4) 0.031(4) 0.011(3) -0.003(3) 0.015(3)
C103 0.016(3) 0.037(4) 0.027(4) 0.004(3) -0.005(3) 0.003(3)
C104 0.020(3) 0.023(3) 0.018(4) -0.001(3) -0.001(3) 0.004(3)
C105 0.003(3) 0.024(4) 0.025(4) 0.003(3) -0.002(3) 0.001(3)
C106 0.015(5) 0.024(4) 0.027(6) 0.004(3) 0.004(3) 0.000(3)
C107 0.021(4) 0.022(4) 0.044(6) -0.004(3) -0.006(4) 0.003(3)
C108 0.024(4) 0.028(4) 0.048(6) 0.016(4) -0.013(4) -0.007(3)
C109 0.031(4) 0.043(5) 0.024(5) 0.014(4) -0.006(3) -0.011(4)
C110 0.023(4) 0.028(4) 0.025(5) 0.001(3) -0.004(3) -0.003(3)
C111 0.020(3) 0.015(3) 0.024(4) -0.005(3) -0.002(3) 0.000(3)
C112 0.025(3) 0.025(4) 0.027(4) -0.002(3) 0.002(3) 0.000(3)
C113 0.046(5) 0.034(5) 0.029(5) -0.012(3) -0.006(4) 0.004(4)
C114 0.039(5) 0.039(5) 0.045(5) -0.014(4) -0.019(4) -0.001(4)
C115 0.020(4) 0.032(4) 0.057(6) -0.009(4) -0.007(3) 0.000(3)
C116 0.019(3) 0.020(3) 0.034(4) -0.006(3) 0.005(3) -0.001(3)

loop_
_atom_type_symbol
_atom_type_description
_atom_type_scat_dispersion_real
_atom_type_scat_dispersion_imag
_atom_type_scat_source
C C 0.0033 0.0016 'International Tables Vol C Tables 4.2.6.8 and 6.1.1.4'
B B 0.0013 0.0007 'International Tables Vol C Tables 4.2.6.8 and 6.1.1.4'
P P 0.1023 0.0942 'International Tables Vol C Tables 4.2.6.8 and 6.1.1.4'
Ag Ag -0.8971 1.1015 'International Tables Vol C Tables 4.2.6.8 and 6.1.1.4'
Au Au -2.0133 8.8022 'International Tables Vol C Tables 4.2.6.8 and 6.1.1.4'
H H 0.0000 0.0000 'International Tables Vol C Tables 4.2.6.8 and 6.1.1.4'

loop_
_geom_angle_atom_site_label_1
_geom_angle_atom_site_label_2
_geom_angle_atom_site_label_3
_geom_angle
C3 Au1 P1 173.91(18)
C3 Au1 Ag1 45.32(17)
P1 Au1 Ag1 136.46(4)
C105 P1 C99 105.9(3)
C105 P1 C111 107.3(3)
C99 P1 C111 105.4(3)
C105 P1 Au1 113.8(2)
C99 P1 Au1 113.2(2)
C111 P1 Au1 110.7(2)
C3 Ag1 P2 119.18(16)
C3 Ag1 P3 119.20(16)
P2 Ag1 P3 120.35(6)
C3 Ag1 C2 28.7(2)
P2 Ag1 C2 123.80(16)
P3 Ag1 C2 113.01(16)
C3 Ag1 Au1 36.33(17)
P2 Ag1 Au1 98.96(4)
P3 Ag1 Au1 121.48(4)
C2 Ag1 Au1 64.80(15)
B2 C1 B4 114.7(6)
B2 C1 B3 62.5(5)
B4 C1 B3 63.2(5)
B2 C1 B6 63.6(5)
B4 C1 B6 114.6(5)
B3 C1 B6 115.7(6)
B2 C1 B5 114.8(6)
B4 C1 B5 62.7(5)
B3 C1 B5 115.3(5)
B6 C1 B5 62.2(5)
B2 C1 H1 117.6
B4 C1 H1 117.8
B3 C1 H1 117.1
B6 C1 H1 117.3
B5 C1 H1 117.9
C6 Au2 P4 174.21(18)
C6 Au2 Ag2 44.64(17)
P4 Au2 Ag2 135.56(4)
C80 P2 C63 105.4(3)
C80 P2 C69 103.7(3)
C63 P2 C69 104.3(3)
C80 P2 Ag1 117.3(2)
C63 P2 Ag1 116.6(2)
C69 P2 Ag1 108.1(2)
C6 Ag2 P6 120.48(16)
C6 Ag2 P5 115.46(15)
P6 Ag2 P5 122.04(6)
C6 Ag2 C5 28.6(2)
P6 Ag2 C5 126.35(15)
P5 Ag2 C5 109.82(16)
C6 Ag2 Au2 35.75(16)
P6 Ag2 Au2 99.03(4)
P5 Ag2 Au2 118.76(4)
C5 Ag2 Au2 64.13(16)
C1 B2 B8 105.5(6)
C1 B2 B3 58.9(5)
B8 B2 B3 60.9(5)
C1 B2 B7 105.0(6)
B8 B2 B7 60.7(5)
B3 B2 B7 109.4(6)
C1 B2 B6 58.8(5)
B8 B2 B6 108.7(6)
B3 B2 B6 108.7(6)
B7 B2 B6 59.9(5)
C1 B2 H2 124.7
B8 B2 H2 121.6
B3 B2 H2 120.7
B7 B2 H2 121.9
B6 B2 H2 121.4
C3 C2 B12 177.3(7)
C3 C2 Ag1 69.3(4)
B12 C2 Ag1 112.2(4)
C1 B3 B2 58.6(5)
C1 B3 B4 58.3(4)
B2 B3 B4 107.5(6)
C1 B3 B8 104.3(6)
B2 B3 B8 59.5(5)
B4 B3 B8 107.9(5)
C1 B3 B9 104.5(5)
B2 B3 B9 107.7(6)
B4 B3 B9 60.1(5)
B8 B3 B9 60.2(4)
C1 B3 H3A 125.0
B2 B3 H3A 121.9
B4 B3 H3A 121.6
B8 B3 H3A 122.5
B9 B3 H3A 122.3
C87 P3 C93 103.3(3)
C87 P3 C81 104.7(3)
C93 P3 C81 105.4(3)
C87 P3 Ag1 116.8(2)
C93 P3 Ag1 118.4(2)
C81 P3 Ag1 106.9(2)
C2 C3 Au1 170.7(6)
C2 C3 Ag1 82.0(4)
Au1 C3 Ag1 98.4(3)
B26 C4 B22 64.1(5)
B26 C4 B23 116.6(6)
B22 C4 B23 63.0(5)
B26 C4 B25 63.5(5)
B22 C4 B25 116.8(6)
B23 C4 B25 115.9(6)
B26 C4 B24 116.0(7)
B22 C4 B24 116.0(6)
B23 C4 B24 63.3(6)
B25 C4 B24 62.7(6)
B26 C4 H4A 116.3
B22 C4 H4A 116.4
B23 C4 H4A 116.9
B25 C4 H4A 116.9
B24 C4 H4A 117.3
C57 P4 C45 108.5(3)
C57 P4 C51 106.3(3)
C45 P4 C51 102.4(3)
C57 P4 Au2 115.0(2)
C45 P4 Au2 109.2(2)
C51 P4 Au2 114.5(2)
C1 B4 B5 59.4(5)
C1 B4 B3 58.5(4)
B5 B4 B3 108.7(6)
C1 B4 B10 105.4(6)
B5 B4 B10 60.1(5)
B3 B4 B10 108.7(6)
C1 B4 B9 104.6(6)
B5 B4 B9 108.3(6)
B3 B4 B9 60.1(5)
B10 B4 B9 60.3(4)
C1 B4 H4 124.6
B5 B4 H4 121.0
B3 B4 H4 121.2
B10 B4 H4 121.9
B9 B4 H4 122.4
C1 B5 B11 104.9(6)
C1 B5 B6 58.7(5)
B11 B5 B6 60.3(5)
C1 B5 B4 57.9(4)
B11 B5 B4 108.7(6)
B6 B5 B4 107.8(6)
C1 B5 B10 104.2(6)
B11 B5 B10 60.8(5)
B6 B5 B10 108.6(6)
B4 B5 B10 60.0(5)
C1 B5 H5 125.3
B11 B5 H5 121.7
B6 B5 H5 121.3
B4 B5 H5 121.6
B10 B5 H5 122.1
C19 P5 C7 104.8(3)
C19 P5 C13 102.4(3)
C7 P5 C13 104.4(3)
C19 P5 Ag2 103.5(2)
C7 P5 Ag2 120.3(2)
C13 P5 Ag2 119.1(2)
C6 C5 B32 177.3(6)
C6 C5 Ag2 71.3(4)
B32 C5 Ag2 106.2(4)
C5 C6 Au2 170.7(6)
C5 C6 Ag2 80.1(4)
Au2 C6 Ag2 99.6(3)
C39 P6 C26 104.8(3)
C39 P6 C32 104.4(3)
C26 P6 C32 104.9(3)
C39 P6 Ag2 119.4(2)
C26 P6 Ag2 106.1(2)
C32 P6 Ag2 115.8(2)
C1 B6 B5 59.1(5)
C1 B6 B11 104.6(6)
B5 B6 B11 59.6(5)
C1 B6 B7 103.6(6)
B5 B6 B7 108.2(6)
B11 B6 B7 61.2(5)
C1 B6 B2 57.6(5)
B5 B6 B2 107.3(6)
B11 B6 B2 108.0(6)
B7 B6 B2 59.2(5)
C1 B6 H6A 125.3
B5 B6 H6A 121.5
B11 B6 H6A 121.9
B7 B6 H6A 122.4
B2 B6 H6A 122.3
C8 C7 C12 118.9(7)
C8 C7 P5 118.9(5)
C12 C7 P5 122.2(5)
B2 B7 B8 59.4(5)
B2 B7 B6 60.9(5)
B8 B7 B6 108.5(6)
B2 B7 B12 107.6(6)
B8 B7 B12 60.5(4)
B6 B7 B12 107.5(6)
B2 B7 B11 107.9(6)
B8 B7 B11 108.3(6)
B6 B7 B11 59.4(5)
B12 B7 B11 59.8(4)
B2 B7 H7 121.8
B8 B7 H7 121.4
B6 B7 H7 121.6
B12 B7 H7 122.0
B11 B7 H7 121.9
C7 C8 C9 120.1(7)
C7 C8 H8 119.9
C9 C8 H8 119.9
B2 B8 B7 60.0(5)
B2 B8 B3 59.7(5)
B7 B8 B3 107.9(6)
B2 B8 B9 107.6(6)
B7 B8 B9 108.1(6)
B3 B8 B9 60.0(5)
B2 B8 B12 107.8(6)
B7 B8 B12 60.2(5)
B3 B8 B12 107.8(6)
B9 B8 B12 59.8(4)
B2 B8 H8A 122.0
B7 B8 H8A 121.6
B3 B8 H8A 121.9
B9 B8 H8A 121.8
B12 B8 H8A 121.8
C10 C9 C8 119.8(8)
C10 C9 H9 120.1
C8 C9 H9 120.1
B4 B9 B3 59.8(4)
B4 B9 B8 107.4(6)
B3 B9 B8 59.8(5)
B4 B9 B10 59.8(4)
B3 B9 B10 108.1(6)
B8 B9 B10 108.2(6)
B4 B9 B12 107.3(6)
B3 B9 B12 108.2(6)
B8 B9 B12 60.5(4)
B10 B9 B12 59.7(4)
B4 B9 H9A 122.3
B3 B9 H9A 121.6
B8 B9 H9A 121.6
B10 B9 H9A 121.7
B12 B9 H9A 121.7
C11 C10 C9 120.4(8)
C11 C10 H10 119.8
C9 C10 H10 119.8
B4 B10 B5 59.9(5)
B4 B10 B12 107.7(5)
B5 B10 B12 107.5(6)
B4 B10 B9 59.9(4)
B5 B10 B9 107.9(5)
B12 B10 B9 60.1(4)
B4 B10 B11 107.3(6)
B5 B10 B11 59.2(5)
B12 B10 B11 60.3(4)
B9 B10 B11 108.3(6)
B4 B10 H10A 122.1
B5 B10 H10A 122.2
B12 B10 H10A 121.7
B9 B10 H10A 121.5
B11 B10 H10A 122.0
C10 C11 C12 120.2(8)
C10 C11 H11 119.9
C12 C11 H11 119.9
B5 B11 B6 60.1(5)
B5 B11 B10 60.1(5)
B6 B11 B10 107.9(6)
B5 B11 B12 107.6(6)
B6 B11 B12 107.6(6)
B10 B11 B12 59.5(4)
B5 B11 B7 107.3(6)
B6 B11 B7 59.4(5)
B10 B11 B7 107.1(6)
B12 B11 B7 59.8(4)
B5 B11 H11A 121.8
B6 B11 H11A 121.8
B10 B11 H11A 122.0
B12 B11 H11A 122.0
B7 B11 H11A 122.4
C14 C13 C18 119.0(7)
C14 C13 P5 117.2(5)
C18 C13 P5 123.5(5)
C11 C12 C7 120.6(8)
C11 C12 H12 119.7
C7 C12 H12 119.7
C2 B12 B10 122.0(6)
C2 B12 B9 122.4(6)
B10 B12 B9 60.1(4)
C2 B12 B11 121.3(6)
B10 B12 B11 60.1(5)
B9 B12 B11 108.1(5)
C2 B12 B7 121.5(6)
B10 B12 B7 108.2(5)
B9 B12 B7 107.2(5)
B11 B12 B7 60.5(5)
C2 B12 B8 121.9(6)
B10 B12 B8 107.9(5)
B9 B12 B8 59.7(4)
B11 B12 B8 107.9(6)
B7 B12 B8 59.2(5)
C13 C14 C15 120.2(7)
C13 C14 H14 119.9
C15 C14 H14 119.9
C16 C15 C14 120.5(7)
C16 C15 H15 119.7
C14 C15 H15 119.7
C15 C16 C17 119.5(7)
C15 C16 H16 120.3
C17 C16 H16 120.3
C16 C17 C18 120.2(8)
C16 C17 H17 119.9
C18 C17 H17 119.9
C13 C18 C17 120.5(8)
C13 C18 H18 119.7
C17 C18 H18 119.7
C20 C19 C25 117.5(6)
C20 C19 P5 123.6(6)
C25 C19 P5 118.5(5)
C22 C21 C20 120.3(7)
C22 C21 H21 119.9
C20 C21 H21 119.9
C19 C20 C21 120.5(7)
C19 C20 H20 119.7
C21 C20 H20 119.7
C23 C22 C21 119.5(7)
C23 C22 H22 120.2
C21 C22 H22 120.2
C4 B22 B27 103.5(6)
C4 B22 B23 58.6(5)
B27 B22 B23 107.8(6)
C4 B22 B28 104.0(6)
B27 B22 B28 60.2(5)
B23 B22 B28 59.8(5)
C4 B22 B26 57.9(5)
B27 B22 B26 60.1(5)
B23 B22 B26 107.8(6)
B28 B22 B26 108.3(6)
C4 B22 H22A 125.7
B27 B22 H22A 122.6
B23 B22 H22A 121.5
B28 B22 H22A 122.3
B26 B22 H22A 121.5
C22 C23 C25 120.6(7)
C22 C23 H23 119.7
C25 C23 H23 119.7
C4 B23 B22 58.4(5)
C4 B23 B28 104.5(6)
B22 B23 B28 60.7(5)
C4 B23 B24 58.6(5)
B22 B23 B24 108.3(7)
B28 B23 B24 108.2(6)
C4 B23 B29 104.8(6)
B22 B23 B29 109.4(6)
B28 B23 B29 60.6(5)
B24 B23 B29 59.9(5)
C4 B23 H23A 125.2
B22 B23 H23A 120.8
B28 B23 H23A 122.1
B24 B23 H23A 121.5
B29 B23 H23A 121.7
C27 C26 C31 119.1(6)
C27 C26 P6 120.2(5)
C31 C26 P6 120.1(5)
C4 B26 B25 58.5(5)
C4 B26 B27 103.0(6)
B25 B26 B27 107.8(6)
C4 B26 B31 103.1(7)
B25 B26 B31 59.1(5)
B27 B26 B31 60.9(5)
C4 B26 B22 58.0(5)
B25 B26 B22 107.7(7)
B27 B26 B22 59.2(5)
B31 B26 B22 107.8(6)
C4 B26 H26 126.1
B25 B26 H26 121.6
B27 B26 H26 122.6
B31 B26 H26 122.7
B22 B26 H26 121.8
C23 C25 C19 121.5(7)
C23 C25 H25 119.2
C19 C25 H25 119.2
C4 B25 B31 103.9(6)
C4 B25 B24 58.8(5)
B31 B25 B24 107.7(6)
C4 B25 B26 58.1(5)
B31 B25 B26 60.6(5)
B24 B25 B26 108.3(6)
C4 B25 B30 104.0(6)
B31 B25 B30 60.5(5)
B24 B25 B30 59.3(5)
B26 B25 B30 109.0(6)
C4 B25 H25A 125.6
B31 B25 H25A 122.3
B24 B25 H25A 121.6
B26 B25 H25A 120.9
B30 B25 H25A 122.3
C4 B24 B30 105.1(7)
C4 B24 B25 58.4(5)
B30 B24 B25 61.1(5)
C4 B24 B23 58.1(5)
B30 B24 B23 108.7(6)
B25 B24 B23 108.0(7)
C4 B24 B29 104.6(6)
B30 B24 B29 60.7(5)
B25 B24 B29 109.5(6)
B23 B24 B29 60.2(5)
C4 B24 H24 125.3
B30 B24 H24 121.5
B25 B24 H24 120.8
B23 B24 H24 121.6
B29 B24 H24 121.8
C28 C29 C30 119.8(7)
C28 C29 H29 120.1
C30 C29 H29 120.1
B24 B29 B23 59.9(5)
B24 B29 B32 106.8(6)
B23 B29 B32 106.4(6)
B24 B29 B30 59.1(5)
B23 B29 B30 107.3(7)
B32 B29 B30 60.5(4)
B24 B29 B28 107.2(7)
B23 B29 B28 59.4(5)
B32 B29 B28 59.2(4)
B30 B29 B28 107.9(6)
B24 B29 H29A 122.4
B23 B29 H29A 122.5
B32 B29 H29A 122.5
B30 B29 H29A 121.7
B28 B29 H29A 122.1
C29 C28 C27 120.3(7)
C29 C28 H28 119.9
C27 C28 H28 119.9
B32 B28 B23 107.6(5)
B32 B28 B27 60.6(4)
B23 B28 B27 106.7(6)
B32 B28 B22 107.9(5)
B23 B28 B22 59.5(5)
B27 B28 B22 59.2(5)
B32 B28 B29 60.2(5)
B23 B28 B29 60.0(5)
B27 B28 B29 108.4(6)
B22 B28 B29 108.0(6)
B32 B28 H28A 121.5
B23 B28 H28A 122.4
B27 B28 H28A 122.0
B22 B28 H28A 122.1
B29 B28 H28A 121.3
C26 C27 C28 120.0(6)
C26 C27 H27 120.0
C28 C27 H27 120.0
B22 B27 B26 60.7(5)
B22 B27 B28 60.5(5)
B26 B27 B28 109.0(6)
B22 B27 B32 108.0(6)
B26 B27 B32 108.3(6)
B28 B27 B32 59.3(4)
B22 B27 B31 107.9(6)
B26 B27 B31 59.7(4)
B28 B27 B31 107.6(6)
B32 B27 B31 60.2(4)
B22 B27 H27A 121.4
B26 B27 H27A 121.1
B28 B27 H27A 121.6
B32 B27 H27A 121.9
B31 B27 H27A 122.1
C31 C30 C29 119.8(7)
C31 C30 H30 120.1
C29 C30 H30 120.1
B24 B30 B31 106.6(6)
B24 B30 B29 60.2(5)
B31 B30 B29 108.0(6)
B24 B30 B25 59.6(5)
B31 B30 B25 58.7(5)
B29 B30 B25 107.9(6)
B24 B30 B32 107.0(6)
B31 B30 B32 60.3(4)
B29 B30 B32 59.7(4)
B25 B30 B32 106.8(6)
B24 B30 H30A 122.4
B31 B30 H30A 122.3
B29 B30 H30A 121.4
B25 B30 H30A 122.5
B32 B30 H30A 122.3
C30 C31 C26 121.0(7)
C30 C31 H31 119.5
C26 C31 H31 119.5
B25 B31 B26 60.3(5)
B25 B31 B30 60.8(5)
B26 B31 B30 109.0(6)
B25 B31 B32 108.4(6)
B26 B31 B32 107.7(6)
B30 B31 B32 60.2(4)
B25 B31 B27 107.7(6)
B26 B31 B27 59.5(4)
B30 B31 B27 108.0(6)
B32 B31 B27 59.5(4)
B25 B31 H31A 121.4
B26 B31 H31A 121.6
B30 B31 H31A 121.0
B32 B31 H31A 121.9
B27 B31 H31A 122.3
C32 C33 C34 121.2(7)
C32 C33 H33 119.4
C34 C33 H33 119.4
C33 C32 C38 118.2(6)
C33 C32 P6 119.7(5)
C38 C32 P6 122.0(5)
C5 B32 B28 124.6(6)
C5 B32 B29 124.3(6)
B28 B32 B29 60.6(5)
C5 B32 B27 120.9(6)
B28 B32 B27 60.1(5)
B29 B32 B27 108.4(6)
C5 B32 B30 120.0(6)
B28 B32 B30 108.5(5)
B29 B32 B30 59.8(5)
B27 B32 B30 108.0(5)
C5 B32 B31 118.2(6)
B28 B32 B31 108.3(6)
B29 B32 B31 107.5(6)
B27 B32 B31 60.3(4)
B30 B32 B31 59.5(4)
C36 C34 C33 119.3(7)
C36 C34 H34 120.4
C33 C34 H34 120.4
C37 C36 C34 120.3(7)
C37 C36 H36 119.9
C34 C36 H36 119.9
C36 C37 C38 120.3(7)
C36 C37 H37 119.9
C38 C37 H37 119.8
C37 C38 C32 120.7(7)
C37 C38 H38 119.7
C32 C38 H38 119.7
C40 C39 C44 117.7(7)
C40 C39 P6 119.1(5)
C44 C39 P6 123.2(5)
C41 C40 C39 121.9(7)
C41 C40 H40 119.0
C39 C40 H40 119.0
C40 C41 C42 119.9(8)
C40 C41 H41 120.1
C42 C41 H41 120.1
C41 C42 C43 119.4(8)
C41 C42 H42 120.3
C43 C42 H42 120.3
C44 C43 C42 119.3(9)
C44 C43 H43 120.3
C42 C43 H43 120.3
C43 C44 C39 121.8(8)
C43 C44 H44 119.1
C39 C44 H44 119.1
C47 C46 C45 120.7(7)
C47 C46 H46 119.6
C45 C46 H46 119.6
C50 C45 C46 117.8(7)
C50 C45 P4 122.7(5)
C46 C45 P4 119.2(6)
C48 C47 C46 120.1(7)
C48 C47 H47 119.9
C46 C47 H47 119.9
C47 C48 C49 120.0(7)
C47 C48 H48 120.0
C49 C48 H48 120.0
C50 C49 C48 119.9(7)
C50 C49 H49 120.1
C48 C49 H49 120.1
C49 C50 C45 121.5(7)
C49 C50 H50 119.2
C45 C50 H50 119.2
C52 C51 C56 119.2(6)
C52 C51 P4 117.9(5)
C56 C51 P4 122.9(5)
C51 C52 C53 120.4(8)
C51 C52 H52 119.8
C53 C52 H52 119.8
C54 C53 C52 119.9(8)
C54 C53 H53 120.0
C52 C53 H53 120.0
C55 C54 C53 119.7(7)
C55 C54 H54 120.1
C53 C54 H54 120.1
C54 C55 C56 120.9(7)
C54 C55 H55 119.5
C56 C55 H55 119.5
C51 C56 C55 119.8(6)
C51 C56 H56 120.1
C55 C56 H56 120.1
C62 C57 C58 118.7(7)
C62 C57 P4 118.1(6)
C58 C57 P4 123.2(6)
C59 C58 C57 121.2(7)
C59 C58 H58 119.4
C57 C58 H58 119.4
C60 C59 C58 119.8(7)
C60 C59 H59 120.1
C58 C59 H59 120.1
C59 C60 C61 120.1(7)
C59 C60 H60 120.0
C61 C60 H60 120.0
C60 C61 C62 120.0(8)
C60 C61 H61 120.0
C62 C61 H61 120.0
C57 C62 C61 120.2(9)
C57 C62 H62 119.9
C61 C62 H62 119.9
C64 C63 C68 118.6(7)
C64 C63 P2 119.1(5)
C68 C63 P2 122.3(6)
C63 C64 C65 120.4(7)
C63 C64 H64 119.8
C65 C64 H64 119.8
C66 C65 C64 120.3(7)
C66 C65 H65 119.8
C64 C65 H65 119.8
C67 C66 C65 119.4(7)
C67 C66 H66 120.3
C65 C66 H66 120.3
C66 C67 C68 121.1(8)
C66 C67 H67 119.5
C68 C67 H67 119.5
C67 C68 C63 120.2(8)
C67 C68 H68 119.9
C63 C68 H68 119.9
C70 C69 C74 119.6(6)
C70 C69 P2 120.6(5)
C74 C69 P2 119.1(5)
C69 C70 C71 120.2(7)
C69 C70 H70 119.9
C71 C70 H70 119.9
C72 C71 C70 120.4(7)
C72 C71 H71 119.8
C70 C71 H71 119.8
C71 C72 C73 119.8(6)
C71 C72 H72 120.1
C73 C72 H72 120.1
C74 C73 C72 120.0(7)
C74 C73 H73 120.0
C72 C73 H73 120.0
C73 C74 C69 119.9(6)
C73 C74 H74 120.1
C69 C74 H74 120.1
C76 C75 C80 120.3(7)
C76 C75 H75 119.8
C80 C75 H75 119.8
C75 C76 C77 120.4(8)
C75 C76 H76 119.8
C77 C76 H76 119.8
C78 C77 C76 121.3(8)
C78 C77 H77 119.4
C76 C77 H77 119.4
C77 C78 C79 119.0(8)
C77 C78 H78 120.5
C79 C78 H78 120.5
C80 C79 C78 120.6(7)
C80 C79 H79 119.7
C78 C79 H79 119.7
C75 C80 C79 118.4(7)
C75 C80 P2 122.8(5)
C79 C80 P2 118.8(5)
C86 C81 C82 119.7(6)
C86 C81 P3 123.2(5)
C82 C81 P3 117.0(5)
C83 C82 C81 120.7(6)
C83 C82 H82 119.7
C81 C82 H82 119.7
C82 C83 C84 120.3(7)
C82 C83 H83 119.8
C84 C83 H83 119.8
C83 C84 C85 118.8(6)
C83 C84 H84 120.6
C85 C84 H84 120.6
C86 C85 C84 121.0(6)
C86 C85 H85 119.5
C84 C85 H85 119.5
C81 C86 C85 119.5(7)
C81 C86 H86 120.3
C85 C86 H86 120.3
C92 C87 C88 118.2(7)
C92 C87 P3 118.2(5)
C88 C87 P3 123.5(5)
C89 C88 C87 120.2(7)
C89 C88 H88 119.9
C87 C88 H88 119.9
C90 C89 C88 120.7(8)
C90 C89 H89 119.6
C88 C89 H89 119.6
C91 C90 C89 119.2(7)
C91 C90 H90 120.4
C89 C90 H90 120.4
C90 C91 C92 120.6(8)
C90 C91 H91 119.7
C92 C91 H91 119.7
C87 C92 C91 120.9(8)
C87 C92 H92 119.5
C91 C92 H92 119.5
C98 C93 C94 120.3(6)
C98 C93 P3 122.1(5)
C94 C93 P3 117.5(5)
C93 C94 C95 119.2(7)
C93 C94 H94 120.4
C95 C94 H94 120.4
C96 C95 C94 120.3(8)
C96 C95 H95 119.9
C94 C95 H95 119.9
C97 C96 C95 120.5(7)
C97 C96 H96 119.7
C95 C96 H96 119.7
C96 C97 C98 119.9(7)
C96 C97 H97 120.0
C98 C97 H97 120.0
C93 C98 C97 119.7(7)
C93 C98 H98 120.1
C97 C98 H98 120.1
C104 C99 C100 119.3(6)
C104 C99 P1 121.6(5)
C100 C99 P1 119.0(5)
C101 C100 C99 119.5(7)
C101 C100 H100 120.2
C99 C100 H100 120.2
C102 C101 C100 120.1(7)
C102 C101 H101 119.9
C100 C101 H101 119.9
C103 C102 C101 120.7(7)
C103 C102 H102 119.7
C101 C102 H102 119.7
C102 C103 C104 119.7(7)
C102 C103 H103 120.2
C104 C103 H103 120.2
C99 C104 C103 120.7(6)
C99 C104 H104 119.7
C103 C104 H104 119.7
C106 C105 C110 118.7(7)
C106 C105 P1 118.8(6)
C110 C105 P1 122.5(6)
C105 C106 C107 120.7(9)
C105 C106 H106 119.6
C107 C106 H106 119.6
C108 C107 C106 119.7(8)
C108 C107 H107 120.2
C106 C107 H107 120.2
C107 C108 C109 120.7(7)
C107 C108 H108 119.7
C109 C108 H108 119.7
C110 C109 C108 119.7(8)
C110 C109 H109 120.1
C108 C109 H109 120.1
C109 C110 C105 120.4(7)
C109 C110 H110 119.8
C105 C110 H110 119.8
C112 C111 C116 119.5(6)
C112 C111 P1 121.6(5)
C116 C111 P1 118.9(5)
C113 C112 C111 120.2(7)
C113 C112 H112 119.9
C111 C112 H112 119.9
C112 C113 C114 120.0(7)
C112 C113 H113 120.0
C114 C113 H113 120.0
C115 C114 C113 120.4(7)
C115 C114 H114 119.8
C113 C114 H114 119.8
C114 C115 C116 120.2(7)
C114 C115 H115 119.9
C116 C115 H115 119.9
C111 C116 C115 119.7(7)
C111 C116 H116 120.1
C115 C116 H116 120.1

loop_
_geom_bond_atom_site_label_1
_geom_bond_atom_site_label_2
_geom_bond_distance
Au1 C3 1.990(7)
Au1 P1 2.2708(17)
Au1 Ag1 3.3230(6)
P1 C105 1.810(7)
P1 C99 1.813(6)
P1 C111 1.819(7)
Ag1 C3 2.388(6)
Ag1 P2 2.4503(18)
Ag1 P3 2.4623(17)
Ag1 C2 2.528(6)
C1 B2 1.681(11)
C1 B4 1.683(10)
C1 B3 1.686(11)
C1 B6 1.702(11)
C1 B5 1.709(10)
C1 H1 1.1000
Au2 C6 1.998(7)
Au2 P4 2.2800(17)
Au2 Ag2 3.3717(6)
P2 C80 1.816(7)
P2 C63 1.821(7)
P2 C69 1.835(6)
Ag2 C6 2.403(6)
Ag2 P6 2.4497(17)
Ag2 P5 2.4782(17)
Ag2 C5 2.499(6)
B2 B8 1.743(12)
B2 B3 1.747(13)
B2 B7 1.754(13)
B2 B6 1.784(13)
B2 H2 1.1000
C2 C3 1.227(9)
C2 B12 1.537(10)
B3 B4 1.765(12)
B3 B8 1.767(12)
B3 B9 1.770(11)
B3 H3A 1.1000
P3 C87 1.809(7)
P3 C93 1.824(6)
P3 C81 1.837(6)
C4 B26 1.680(13)
C4 B22 1.682(11)
C4 B23 1.685(13)
C4 B25 1.687(11)
C4 B24 1.694(13)
C4 H4A 1.1000
P4 C57 1.811(7)
P4 C45 1.815(7)
P4 C51 1.823(7)
B4 B5 1.764(12)
B4 B10 1.767(11)
B4 B9 1.769(12)
B4 H4 1.1000
B5 B11 1.752(12)
B5 B6 1.762(13)
B5 B10 1.768(12)
B5 H5 1.1000
P5 C19 1.807(7)
P5 C7 1.823(7)
P5 C13 1.827(7)
C5 C6 1.215(9)
C5 B32 1.553(10)
P6 C39 1.817(7)
P6 C26 1.818(6)
P6 C32 1.830(6)
B6 B11 1.765(12)
B6 B7 1.766(12)
B6 H6A 1.1000
C7 C8 1.391(10)
C7 C12 1.398(9)
B7 B8 1.766(12)
B7 B12 1.784(11)
B7 B11 1.797(13)
B7 H7 1.1000
C8 C9 1.391(12)
C8 H8 0.9300
B8 B9 1.774(11)
B8 B12 1.789(11)
B8 H8A 1.1000
C9 C10 1.390(12)
C9 H9 0.9300
B9 B10 1.776(11)
B9 B12 1.776(10)
B9 H9A 1.1000
C10 C11 1.366(12)
C10 H10 0.9300
B10 B12 1.769(11)
B10 B11 1.780(12)
B10 H10A 1.1000
C11 C12 1.383(10)
C11 H11 0.9300
B11 B12 1.784(11)
B11 H11A 1.1000
C13 C14 1.380(9)
C13 C18 1.380(10)
C12 H12 0.9300
C14 C15 1.391(10)
C14 H14 0.9300
C15 C16 1.372(11)
C15 H15 0.9300
C16 C17 1.376(12)
C16 H16 0.9300
C17 C18 1.390(11)
C17 H17 0.9300
C18 H18 0.9300
C19 C20 1.387(9)
C19 C25 1.390(10)
C21 C22 1.372(11)
C21 C20 1.393(11)
C21 H21 0.9300
C20 H20 0.9300
C22 C23 1.365(10)
C22 H22 0.9300
B22 B27 1.758(12)
B22 B23 1.760(13)
B22 B28 1.781(12)
B22 B26 1.784(12)
B22 H22A 1.1000
C23 C25 1.368(10)
C23 H23 0.9300
B23 B28 1.767(11)
B23 B24 1.773(13)
B23 B29 1.778(13)
B23 H23A 1.1000
C26 C27 1.378(10)
C26 C31 1.395(10)
B26 B25 1.771(13)
B26 B27 1.772(11)
B26 B31 1.776(12)
B26 H26 1.1000
C25 H25 0.9300
B25 B31 1.749(12)
B25 B24 1.760(15)
B25 B30 1.787(12)
B25 H25A 1.1000
B24 B30 1.754(12)
B24 B29 1.774(13)
B24 H24 1.1000
C29 C28 1.374(11)
C29 C30 1.393(12)
C29 H29 0.9300
B29 B32 1.779(11)
B29 B30 1.782(12)
B29 B28 1.788(12)
B29 H29A 1.1000
C28 C27 1.407(10)
C28 H28 0.9300
B28 B32 1.762(11)
B28 B27 1.776(11)
B28 H28A 1.1000
C27 H27 0.9300
B27 B32 1.784(11)
B27 B31 1.798(11)
B27 H27A 1.1000
C30 C31 1.379(10)
C30 H30 0.9300
B30 B31 1.782(12)
B30 B32 1.795(10)
B30 H30A 1.1000
C31 H31 0.9300
B31 B32 1.796(10)
B31 H31A 1.1000
C33 C32 1.349(9)
C33 C34 1.390(9)
C33 H33 0.9300
C32 C38 1.397(9)
C34 C36 1.379(10)
C34 H34 0.9300
C36 C37 1.343(11)
C36 H36 0.9300
C37 C38 1.373(10)
C37 H37 0.9300
C38 H38 0.9300
C39 C40 1.380(9)
C39 C44 1.395(10)
C40 C41 1.361(13)
C40 H40 0.9300
C41 C42 1.394(13)
C41 H41 0.9300
C42 C43 1.395(12)
C42 H42 0.9300
C43 C44 1.366(12)
C43 H43 0.9300
C44 H44 0.9300
C46 C47 1.384(10)
C46 C45 1.394(9)
C46 H46 0.9300
C45 C50 1.384(10)
C47 C48 1.366(11)
C47 H47 0.9300
C48 C49 1.382(11)
C48 H48 0.9300
C49 C50 1.370(11)
C49 H49 0.9300
C50 H50 0.9300
C51 C52 1.371(10)
C51 C56 1.372(9)
C52 C53 1.386(12)
C52 H52 0.9300
C53 C54 1.368(11)
C53 H53 0.9300
C54 C55 1.353(10)
C54 H54 0.9300
C55 C56 1.385(9)
C55 H55 0.9300
C56 H56 0.9300
C57 C62 1.377(11)
C57 C58 1.387(10)
C58 C59 1.375(10)
C58 H58 0.9300
C59 C60 1.372(11)
C59 H59 0.9300
C60 C61 1.378(11)
C60 H60 0.9300
C61 C62 1.394(10)
C61 H61 0.9300
C62 H62 0.9300
C63 C64 1.374(9)
C63 C68 1.385(9)
C64 C65 1.387(9)
C64 H64 0.9300
C65 C66 1.371(11)
C65 H65 0.9300
C66 C67 1.352(11)
C66 H66 0.9300
C67 C68 1.380(11)
C67 H67 0.9300
C68 H68 0.9300
C69 C70 1.367(10)
C69 C74 1.400(10)
C70 C71 1.389(10)
C70 H70 0.9300
C71 C72 1.371(12)
C71 H71 0.9300
C72 C73 1.386(11)
C72 H72 0.9300
C73 C74 1.377(10)
C73 H73 0.9300
C74 H74 0.9300
C75 C76 1.372(12)
C75 C80 1.395(9)
C75 H75 0.9300
C76 C77 1.379(12)
C76 H76 0.9300
C77 C78 1.355(13)
C77 H77 0.9300
C78 C79 1.404(13)
C78 H78 0.9300
C79 C80 1.399(9)
C79 H79 0.9300
C81 C86 1.379(9)
C81 C82 1.383(9)
C82 C83 1.377(9)
C82 H82 0.9300
C83 C84 1.377(9)
C83 H83 0.9300
C84 C85 1.391(10)
C84 H84 0.9300
C85 C86 1.381(10)
C85 H85 0.9300
C86 H86 0.9300
C87 C92 1.381(10)
C87 C88 1.395(10)
C88 C89 1.386(11)
C88 H88 0.9300
C89 C90 1.374(11)
C89 H89 0.9300
C90 C91 1.372(11)
C90 H90 0.9300
C91 C92 1.383(10)
C91 H91 0.9300
C92 H92 0.9300
C93 C98 1.390(9)
C93 C94 1.391(10)
C94 C95 1.392(13)
C94 H94 0.9300
C95 C96 1.385(11)
C95 H95 0.9300
C96 C97 1.373(11)
C96 H96 0.9300
C97 C98 1.394(10)
C97 H97 0.9300
C98 H98 0.9300
C99 C104 1.383(9)
C99 C100 1.392(9)
C100 C101 1.392(10)
C100 H100 0.9300
C101 C102 1.376(10)
C101 H101 0.9300
C102 C103 1.368(10)
C102 H102 0.9300
C103 C104 1.385(9)
C103 H103 0.9300
C104 H104 0.9300
C105 C106 1.374(11)
C105 C110 1.402(11)
C106 C107 1.397(10)
C106 H106 0.9300
C107 C108 1.359(11)
C107 H107 0.9300
C108 C109 1.385(12)
C108 H108 0.9300
C109 C110 1.377(11)
C109 H109 0.9300
C110 H110 0.9300
C111 C112 1.385(10)
C111 C116 1.386(9)
C112 C113 1.370(10)
C112 H112 0.9300
C113 C114 1.384(11)
C113 H113 0.9300
C114 C115 1.358(11)
C114 H114 0.9300
C115 C116 1.389(10)
C115 H115 0.9300
C116 H116 0.9300
